data_2019092
loop_
_publ_author_name
'Gomes, Ligia Rebelo'
'Low, John Nicolson'
'Rodrigues, Ana S. M. C.'
'Wardell, James L.'
'de Souza, Marcus V. N.'
'Noguiera, Thais C. M.'
'Pinheiro, Alessandra C.'

_publ_section_title
;
 Comparison of the structure of
 (<i>E</i>)-2-(2-benzylidenehydrazinylidene)quinoxaline with those of its
 chloro- and bromobenzylidene analogues
;
_journal_issue 8
_journal_name_full 'Acta Crystallographica Section C'
_journal_page_first 920
_journal_page_last 926
_journal_paper_doi 10.1107/S0108270113015370
_journal_volume 69
_journal_year 2013
_chemical_formula_moiety 'C15 H11 Cl N4'
_chemical_formula_sum 'C15 H11 Cl N4'
_chemical_formula_weight 282.73
_chemical_name_systematic
;
(<i>E</i>)-2-(2-(4-chlorobenzylidene)hydrazinyl)quinoxaline
;
_space_group_IT_number 14
_symmetry_cell_setting monoclinic
_symmetry_space_group_name_Hall '-P 2ybc'
_symmetry_space_group_name_H-M 'P 1 21/c 1'
_atom_sites_solution_hydrogens geom
_atom_sites_solution_primary direct
_atom_sites_solution_secondary difmap
_audit_creation_method SHELXL-97
_cell_angle_alpha 90.00
_cell_angle_beta 104.818(7)
_cell_angle_gamma 90.00
_cell_formula_units_Z 4
_cell_length_a 11.6658(6)
_cell_length_b 10.0515(5)
_cell_length_c 11.7575(8)
_cell_measurement_reflns_used 14589
_cell_measurement_temperature 100(2)
_cell_measurement_theta_max 27.5
_cell_measurement_theta_min 3.5
_cell_volume 1332.82(14)
_computing_cell_refinement
;
CrystalClear-SM Expert 2.0 r13 (Rigaku, 2011)
;
_computing_data_collection
;
CrystalClear-SM Expert 2.0 r13 (Rigaku, 2011)
;
_computing_data_reduction
;
CrystalClear-SM Expert 2.0 r13 (Rigaku, 2011)
;
_computing_molecular_graphics 'MERCURY (Macrae, 2006)'
_computing_publication_material
;
Oscail (McArdle et al., 2004),
SHELXS-97 (Sheldrick, 2008),
'PLATON (Spek, 2009)'
;
_computing_structure_refinement
;
Oscail (McArdle et al., 2004),
SHELXS-97 (Sheldrick, 2008)
;
_computing_structure_solution 'SHELXS (Sheldrick, 2008)'
_diffrn_ambient_temperature 100(2)
_diffrn_detector_area_resol_mean 28.5714
_diffrn_measured_fraction_theta_full 0.996
_diffrn_measured_fraction_theta_max 0.996
_diffrn_measurement_device
;
AFC12 (Right): Kappa 3 circle
;
_diffrn_measurement_device_type
;
Rigaku Saturn724+ (2x2 bin mode)
;
_diffrn_measurement_method 'profile data from \w-scans'
_diffrn_radiation_monochromator Confocal
_diffrn_radiation_type 'Mo K\a'
_diffrn_radiation_wavelength 0.71075
_diffrn_reflns_av_R_equivalents 0.0316
_diffrn_reflns_av_sigmaI/netI 0.0232
_diffrn_reflns_limit_h_max 15
_diffrn_reflns_limit_h_min -15
_diffrn_reflns_limit_k_max 13
_diffrn_reflns_limit_k_min -13
_diffrn_reflns_limit_l_max 10
_diffrn_reflns_limit_l_min -15
_diffrn_reflns_number 16763
_diffrn_reflns_theta_full 27.48
_diffrn_reflns_theta_max 27.48
_diffrn_reflns_theta_min 3.50
_exptl_absorpt_coefficient_mu 0.281
_exptl_absorpt_correction_T_max 0.9861
_exptl_absorpt_correction_T_min 0.9564
_exptl_absorpt_correction_type multi-scan
_exptl_absorpt_process_details
;
CrystalClear-SM Expert 2.0 r11 (Rigaku, 2011)
;
_exptl_crystal_colour yellow
_exptl_crystal_density_diffrn 1.409
_exptl_crystal_density_method 'not measured'
_exptl_crystal_description prism
_exptl_crystal_F_000 584
_exptl_crystal_size_max 0.16
_exptl_crystal_size_mid 0.10
_exptl_crystal_size_min 0.05
_refine_diff_density_max 0.316
_refine_diff_density_min -0.220
_refine_ls_extinction_method none
_refine_ls_goodness_of_fit_ref 1.069
_refine_ls_hydrogen_treatment constr
_refine_ls_matrix_type full
_refine_ls_number_parameters 181
_refine_ls_number_reflns 3031
_refine_ls_number_restraints 0
_refine_ls_restrained_S_all 1.069
_refine_ls_R_factor_all 0.0373
_refine_ls_R_factor_gt 0.0321
_refine_ls_shift/su_max 0.001
_refine_ls_shift/su_mean 0.000
_refine_ls_structure_factor_coef Fsqd
_refine_ls_weighting_details 'calc w=1/[\s^2^(Fo^2^)+(0.0404P)^2^+0.4311P] where P=(Fo^2^+2Fc^2^)/3'
_refine_ls_weighting_scheme calc
_refine_ls_wR_factor_gt 0.0827
_refine_ls_wR_factor_ref 0.0856
_reflns_number_gt 2649
_reflns_number_total 3031
_reflns_threshold_expression >2sigma(I)
_cod_data_source_file sk3488.cif
_cod_data_source_block 2c
_cod_original_cell_volume 1332.82(13)
_cod_original_sg_symbol_H-M 'P 21/c'
_cod_database_code 2019092
_cod_database_fobs_code 2019092

loop_
_symmetry_equiv_pos_as_xyz
'x, y, z'
'-x, y+1/2, -z+1/2'
'-x, -y, -z'
'x, -y-1/2, z-1/2'

loop_
_atom_site_type_symbol
_atom_site_label
_atom_site_fract_x
_atom_site_fract_y
_atom_site_fract_z
_atom_site_U_iso_or_equiv
_atom_site_adp_type
_atom_site_calc_flag
_atom_site_refinement_flags
_atom_site_occupancy
_atom_site_symmetry_multiplicity
Cl Cl34 1.04280(3) 0.12798(3) 0.62474(3) 0.03283(12) Uani d . 1 1
N N1 0.52829(8) 0.66802(10) 0.60545(9) 0.0191(2) Uani d . 1 1
H H1 0.5015 0.6589 0.6685 0.023 Uiso calc R 1 1
N N2 0.61932(8) 0.59043(10) 0.59043(9) 0.0182(2) Uani d . 1 1
C C3 0.66234(10) 0.50625(12) 0.67225(10) 0.0186(2) Uani d . 1 1
H H3 0.6306 0.5003 0.7388 0.022 Uiso calc R 1 1
N N14 0.47011(8) 0.84947(10) 0.33081(9) 0.0191(2) Uani d . 1 1
C C13 0.51663(10) 0.76576(11) 0.41418(10) 0.0180(2) Uani d . 1 1
H H13 0.5769 0.7069 0.4038 0.022 Uiso calc R 1 1
C C12 0.47938(10) 0.75975(11) 0.52172(10) 0.0162(2) Uani d . 1 1
N N11 0.39740(8) 0.83969(10) 0.54260(8) 0.0176(2) Uani d . 1 1
C C15 0.33043(11) 1.02480(13) 0.26018(11) 0.0247(3) Uani d . 1 1
H H15 0.3540 1.0271 0.1886 0.030 Uiso calc R 1 1
C C31 0.76041(10) 0.41929(12) 0.66313(10) 0.0184(2) Uani d . 1 1
C C18 0.25982(10) 1.01790(12) 0.47019(11) 0.0230(3) Uani d . 1 1
H H18 0.2349 1.0166 0.5410 0.028 Uiso calc R 1 1
C C17 0.20931(11) 1.10625(13) 0.38278(13) 0.0286(3) Uani d . 1 1
H H17 0.1498 1.1658 0.3938 0.034 Uiso calc R 1 1
C C16 0.24459(12) 1.10983(13) 0.27679(13) 0.0291(3) Uani d . 1 1
H H16 0.2087 1.1713 0.2169 0.035 Uiso calc R 1 1
C C32 0.79524(10) 0.31593(12) 0.74354(10) 0.0198(2) Uani d . 1 1
H H32 0.7580 0.3057 0.8060 0.024 Uiso calc R 1 1
C C33 0.88381(10) 0.22753(12) 0.73351(11) 0.0225(3) Uani d . 1 1
H H33 0.9069 0.1569 0.7883 0.027 Uiso calc R 1 1
C C34 0.93776(10) 0.24397(12) 0.64266(11) 0.0228(3) Uani d . 1 1
C C35 0.90808(11) 0.34895(14) 0.56408(12) 0.0266(3) Uani d . 1 1
H H35 0.9482 0.3609 0.5039 0.032 Uiso calc R 1 1
C C36 0.81962(11) 0.43581(13) 0.57427(11) 0.0243(3) Uani d . 1 1
H H36 0.7986 0.5076 0.5204 0.029 Uiso calc R 1 1
C C18A 0.34862(10) 0.92891(11) 0.45550(10) 0.0180(2) Uani d . 1 1
C C14A 0.38393(10) 0.93395(12) 0.34907(10) 0.0185(2) Uani d . 1 1

loop_
_atom_site_aniso_label
_atom_site_aniso_U_11
_atom_site_aniso_U_22
_atom_site_aniso_U_33
_atom_site_aniso_U_12
_atom_site_aniso_U_13
_atom_site_aniso_U_23
Cl34 0.02087(16) 0.02935(18) 0.0481(2) 0.00511(12) 0.00851(14) -0.01244(14)
N1 0.0211(5) 0.0224(5) 0.0163(5) 0.0047(4) 0.0096(4) 0.0006(4)
N2 0.0172(4) 0.0192(5) 0.0190(5) 0.0013(4) 0.0061(4) -0.0025(4)
C3 0.0193(5) 0.0203(6) 0.0171(6) -0.0008(4) 0.0061(4) -0.0025(4)
N14 0.0192(5) 0.0214(5) 0.0176(5) -0.0028(4) 0.0065(4) -0.0007(4)
C13 0.0189(5) 0.0195(5) 0.0174(6) 0.0000(4) 0.0077(4) -0.0023(4)
C12 0.0159(5) 0.0182(5) 0.0147(5) -0.0019(4) 0.0045(4) -0.0023(4)
N11 0.0170(4) 0.0193(5) 0.0169(5) -0.0003(4) 0.0050(4) -0.0027(4)
C15 0.0252(6) 0.0251(6) 0.0227(6) -0.0042(5) 0.0039(5) 0.0040(5)
C31 0.0170(5) 0.0205(6) 0.0170(6) -0.0002(4) 0.0031(4) -0.0033(4)
C18 0.0199(6) 0.0245(6) 0.0244(6) 0.0010(5) 0.0052(5) -0.0047(5)
C17 0.0221(6) 0.0242(6) 0.0367(8) 0.0045(5) 0.0022(5) -0.0026(6)
C16 0.0264(6) 0.0240(6) 0.0326(7) 0.0011(5) -0.0003(5) 0.0076(5)
C32 0.0207(5) 0.0200(6) 0.0189(6) -0.0017(4) 0.0054(5) -0.0014(5)
C33 0.0215(6) 0.0190(6) 0.0246(6) -0.0001(4) 0.0016(5) -0.0007(5)
C34 0.0155(5) 0.0232(6) 0.0279(7) 0.0018(4) 0.0024(5) -0.0092(5)
C35 0.0229(6) 0.0367(7) 0.0221(6) 0.0029(5) 0.0091(5) -0.0024(5)
C36 0.0238(6) 0.0299(7) 0.0200(6) 0.0041(5) 0.0072(5) 0.0037(5)
C18A 0.0162(5) 0.0186(5) 0.0183(6) -0.0024(4) 0.0031(4) -0.0034(4)
C14A 0.0170(5) 0.0186(5) 0.0193(6) -0.0042(4) 0.0037(4) -0.0016(4)

loop_
_atom_type_symbol
_atom_type_description
_atom_type_scat_dispersion_real
_atom_type_scat_dispersion_imag
_atom_type_scat_source
C C 0.0033 0.0016 'International Tables Vol C Tables 4.2.6.8 and 6.1.1.4'
H H 0.0000 0.0000 'International Tables Vol C Tables 4.2.6.8 and 6.1.1.4'
Cl Cl 0.1484 0.1585 'International Tables Vol C Tables 4.2.6.8 and 6.1.1.4'
N N 0.0061 0.0033 'International Tables Vol C Tables 4.2.6.8 and 6.1.1.4'

loop_
_geom_angle_atom_site_label_1
_geom_angle_atom_site_label_2
_geom_angle_atom_site_label_3
_geom_angle
C12 N1 N2 119.26(9)
C12 N1 H1 120.4
N2 N1 H1 120.4
C3 N2 N1 116.61(10)
N2 C3 C31 120.10(11)
N2 C3 H3 119.9
C31 C3 H3 119.9
C13 N14 C14A 117.59(10)
N14 C13 C12 121.84(10)
N14 C13 H13 119.1
C12 C13 H13 119.1
N11 C12 N1 117.84(10)
N11 C12 C13 122.27(10)
N1 C12 C13 119.88(10)
C12 N11 C18A 116.21(10)
C16 C15 C14A 120.07(12)
C16 C15 H15 120.0
C14A C15 H15 120.0
C32 C31 C36 118.70(11)
C32 C31 C3 119.52(11)
C36 C31 C3 121.77(11)
C17 C18 C18A 120.42(12)
C17 C18 H18 119.8
C18A C18 H18 119.8
C18 C17 C16 120.82(12)
C18 C17 H17 119.6
C16 C17 H17 119.6
C15 C16 C17 120.02(12)
C15 C16 H16 120.0
C17 C16 H16 120.0
C33 C32 C31 120.86(11)
C33 C32 H32 119.6
C31 C32 H32 119.6
C34 C33 C32 118.99(11)
C34 C33 H33 120.5
C32 C33 H33 120.5
C33 C34 C35 121.37(11)
C33 C34 Cl34 119.14(10)
C35 C34 Cl34 119.47(10)
C36 C35 C34 119.23(12)
C36 C35 H35 120.4
C34 C35 H35 120.4
C35 C36 C31 120.77(12)
C35 C36 H36 119.6
C31 C36 H36 119.6
N11 C18A C18 120.03(11)
N11 C18A C14A 121.67(10)
C18 C18A C14A 118.30(11)
N14 C14A C15 119.22(11)
N14 C14A C18A 120.41(10)
C15 C14A C18A 120.38(11)

loop_
_geom_bond_atom_site_label_1
_geom_bond_atom_site_label_2
_geom_bond_distance
Cl34 C34 1.7427(12)
N1 C12 1.3630(15)
N1 N2 1.3649(13)
N1 H1 0.8800
N2 C3 1.2831(15)
C3 C31 1.4653(16)
C3 H3 0.9500
N14 C13 1.3005(15)
N14 C14A 1.3741(15)
C13 C12 1.4394(16)
C13 H13 0.9500
C12 N11 1.3193(14)
N11 C18A 1.3706(15)
C15 C16 1.3680(19)
C15 C14A 1.4078(17)
C15 H15 0.9500
C31 C32 1.3935(16)
C31 C36 1.4020(17)
C18 C17 1.3720(18)
C18 C18A 1.4123(16)
C18 H18 0.9500
C17 C16 1.409(2)
C17 H17 0.9500
C16 H16 0.9500
C32 C33 1.3904(16)
C32 H32 0.9500
C33 C34 1.3814(18)
C33 H33 0.9500
C34 C35 1.3869(19)
C35 C36 1.3801(17)
C35 H35 0.9500
C36 H36 0.9500
C18A C14A 1.4149(17)

loop_
_geom_hbond_atom_site_label_D
_geom_hbond_atom_site_label_H
_geom_hbond_atom_site_label_A
_geom_hbond_site_symmetry_A
_geom_hbond_distance_DH
_geom_hbond_distance_HA
_geom_hbond_distance_DA
_geom_hbond_angle_DHA
N1 H1 N14 4_576 0.88 2.03 2.9038(14) 169
C16 H16 Cl34 4_475 0.95 2.81 3.6783(13) 152

loop_
_geom_torsion_atom_site_label_1
_geom_torsion_atom_site_label_2
_geom_torsion_atom_site_label_3
_geom_torsion_atom_site_label_4
_geom_torsion
C12 N1 N2 C3 179.67(10)
N1 N2 C3 C31 -179.87(10)
C14A N14 C13 C12 0.57(16)
N2 N1 C12 N11 -175.25(10)
N2 N1 C12 C13 5.52(16)
N14 C13 C12 N11 -0.95(17)
N14 C13 C12 N1 178.23(11)
N1 C12 N11 C18A -178.79(10)
C13 C12 N11 C18A 0.41(16)
N2 C3 C31 C32 -170.96(11)
N2 C3 C31 C36 8.08(18)
C18A C18 C17 C16 0.17(19)
C14A C15 C16 C17 -0.22(19)
C18 C17 C16 C15 -0.2(2)
C36 C31 C32 C33 -2.45(17)
C3 C31 C32 C33 176.62(10)
C31 C32 C33 C34 0.39(17)
C32 C33 C34 C35 2.13(18)
C32 C33 C34 Cl34 -176.38(9)
C33 C34 C35 C36 -2.50(19)
Cl34 C34 C35 C36 176.01(10)
C34 C35 C36 C31 0.34(19)
C32 C31 C36 C35 2.08(18)
C3 C31 C36 C35 -176.97(11)
C12 N11 C18A C18 179.71(10)
C12 N11 C18A C14A 0.42(16)
C17 C18 C18A N11 -179.07(11)
C17 C18 C18A C14A 0.25(17)
C13 N14 C14A C15 -179.19(11)
C13 N14 C14A C18A 0.25(16)
C16 C15 C14A N14 -179.91(11)
C16 C15 C14A C18A 0.65(18)
N11 C18A C14A N14 -0.78(17)
C18 C18A C14A N14 179.91(10)
N11 C18A C14A C15 178.65(11)
C18 C18A C14A C15 -0.66(16)
